data_7153491
loop_
_publ_author_name
'Chamas, Zein el abidine'
'Dietz, Olivier'
'Aubert, Emmanuel'
'Fort, Yves'
'Mamane, Victor'

_publ_section_title
;
 Synthesis of new pentacyclic chromophores through a highly regio- and
 diastereoselective cascade process.
;
_journal_issue 21
_journal_name_full 'Organic &amp; biomolecular chemistry'
_journal_page_first 4815
_journal_page_last 4818
_journal_paper_doi 10.1039/c0ob00390e
_journal_volume 8
_journal_year 2010
_chemical_absolute_configuration unk
_chemical_formula_moiety 'C20 H15 N O2'
_chemical_formula_sum 'C20 H15 N O2'
_chemical_formula_weight 301.33
_chemical_name_common
;12-Hydroxy-11b-methyl-11b,12-dihydro-11a-aza-indeno(2,1-
a)fluoren-11-one
;
_chemical_name_systematic
;
12-Hydroxy-11b-methyl-11b,12-dihydro-11a-aza-indeno[2,1-a]fluoren-11-one
;
_space_group_IT_number 19
_symmetry_cell_setting orthorhombic
_symmetry_space_group_name_Hall 'P 2ac 2ab'
_symmetry_space_group_name_H-M 'P 21 21 21'
_atom_sites_solution_hydrogens geom
_atom_sites_solution_primary direct
_atom_sites_solution_secondary difmap
_audit_creation_method SHELXL-97
_cell_angle_alpha 90.00
_cell_angle_beta 90.00
_cell_angle_gamma 90.00
_cell_formula_units_Z 4
_cell_length_a 6.03265(6)
_cell_length_b 14.26965(12)
_cell_length_c 16.47322(13)
_cell_measurement_reflns_used 17436
_cell_measurement_temperature 110(2)
_cell_measurement_theta_max 45.4199
_cell_measurement_theta_min 3.1064
_cell_volume 1418.08(2)
_computing_cell_refinement
;
CrysAlis RED, Oxford Diffraction Ltd.,
Version 1.171.32.29 (release 10-06-2008 CrysAlis171 .NET)
(compiled Jun 10 2008,16:49:55)
;
_computing_data_collection
;
CrysAlis CCD, Oxford Diffraction Ltd.,
Version 1.171.32.29 (release 10-06-2008 CrysAlis171 .NET)
(compiled Jun 10 2008,16:49:55)
;
_computing_data_reduction
;
CrysAlis RED, Oxford Diffraction Ltd.,
Version 1.171.32.29 (release 10-06-2008 CrysAlis171 .NET)
(compiled Jun 10 2008,16:49:55)
;
_computing_structure_refinement 'SHELXL-97 (Sheldrick, 1997)'
_computing_structure_solution 'SIR_92 (Altomare et al., 1994)'
_diffrn_ambient_temperature 110(2)
_diffrn_detector_area_resol_mean 10.4508
_diffrn_measured_fraction_theta_full 0.997
_diffrn_measured_fraction_theta_max 0.997
_diffrn_measurement_device_type 'XCalibur Oxford Diffraction Kappa CCD'
_diffrn_measurement_method oscillation
_diffrn_radiation_monochromator graphite
_diffrn_radiation_source 'Enhance (Mo) X-ray Source'
_diffrn_radiation_type MoK\a
_diffrn_radiation_wavelength 0.71073
_diffrn_reflns_av_R_equivalents 0.0207
_diffrn_reflns_av_sigmaI/netI 0.0204
_diffrn_reflns_limit_h_max 10
_diffrn_reflns_limit_h_min -10
_diffrn_reflns_limit_k_max 25
_diffrn_reflns_limit_k_min -25
_diffrn_reflns_limit_l_max 29
_diffrn_reflns_limit_l_min -20
_diffrn_reflns_number 30002
_diffrn_reflns_theta_full 39.76
_diffrn_reflns_theta_max 39.76
_diffrn_reflns_theta_min 3.11
_diffrn_standards_decay_% 0
_diffrn_standards_interval_count 0
_diffrn_standards_interval_time 0
_diffrn_standards_number 0
_exptl_absorpt_coefficient_mu 0.091
_exptl_absorpt_correction_T_max 0.991
_exptl_absorpt_correction_T_min 0.982
_exptl_absorpt_correction_type analytical
_exptl_absorpt_process_details
;
CrysAlis RED, Oxford Diffraction Ltd.,
Version 1.171.32.29 (release 10-06-2008 CrysAlis171 .NET)
(compiled Jun 10 2008,16:49:55)
Analytical numeric absorption correction using a multifaceted crystal
model based on expressions derived by R.C. Clark & J.S. Reid.
(Clark, R. C. & Reid, J. S. (1995). Acta Cryst. A51, 887-897)
;
_exptl_crystal_colour yellow
_exptl_crystal_density_diffrn 1.411
_exptl_crystal_density_method 'not measured'
_exptl_crystal_description prism
_exptl_crystal_F_000 632
_exptl_crystal_size_max 0.2702
_exptl_crystal_size_mid 0.2037
_exptl_crystal_size_min 0.1197
_refine_diff_density_max 0.492
_refine_diff_density_min -0.237
_refine_diff_density_rms 0.059
_refine_ls_extinction_method none
_refine_ls_goodness_of_fit_ref 1.084
_refine_ls_hydrogen_treatment constr
_refine_ls_matrix_type full
_refine_ls_number_parameters 210
_refine_ls_number_reflns 4835
_refine_ls_number_restraints 0
_refine_ls_restrained_S_all 1.084
_refine_ls_R_factor_all 0.0367
_refine_ls_R_factor_gt 0.0331
_refine_ls_shift/su_max 0.001
_refine_ls_shift/su_mean 0.000
_refine_ls_structure_factor_coef Fsqd
_refine_ls_weighting_details 'calc w=1/[\s^2^(Fo^2^)+(0.0595P)^2^+0.0879P] where P=(Fo^2^+2Fc^2^)/3'
_refine_ls_weighting_scheme calc
_refine_ls_wR_factor_gt 0.0907
_refine_ls_wR_factor_ref 0.0922
_reflns_number_gt 4522
_reflns_number_total 4835
_reflns_threshold_expression >2sigma(I)
_cod_data_source_file c0ob00390e.txt
_cod_data_source_block vm594
_cod_original_cell_volume 1418.09(3)
_cod_database_code 7153491

loop_
_symmetry_equiv_pos_as_xyz
'x, y, z'
'-x+1/2, -y, z+1/2'
'x+1/2, -y+1/2, -z'
'-x, y+1/2, -z+1/2'

loop_
_atom_site_label
_atom_site_type_symbol
_atom_site_fract_x
_atom_site_fract_y
_atom_site_fract_z
_atom_site_U_iso_or_equiv
_atom_site_adp_type
_atom_site_occupancy
_atom_site_symmetry_multiplicity
_atom_site_calc_flag
_atom_site_refinement_flags
O14 O 0.39233(12) 0.88802(5) 0.70431(4) 0.01763(12) Uani 1 1 d .
H14 H 0.3113 0.9339 0.6926 0.026 Uiso 1 1 calc R
O22 O 0.28925(11) 1.04712(5) 0.60933(4) 0.01546(11) Uani 1 1 d .
N1 N 0.61107(12) 0.99861(5) 0.54467(4) 0.01148(10) Uani 1 1 d .
C3 C 0.93297(14) 0.98333(6) 0.45984(5) 0.01282(12) Uani 1 1 d .
H3 H 1.0282 1.0074 0.4189 0.015 Uiso 1 1 calc R
C4 C 0.98825(14) 0.89717(6) 0.50199(5) 0.01244(12) Uani 1 1 d .
H4 H 1.1071 0.8592 0.4833 0.015 Uiso 1 1 calc R
C15 C 0.62415(14) 1.10563(5) 0.44083(4) 0.01211(12) Uani 1 1 d .
C19 C 0.26889(15) 1.18465(6) 0.46056(5) 0.01469(13) Uani 1 1 d .
H19 H 0.1358 1.1933 0.4905 0.018 Uiso 1 1 calc R
C20 C 0.42705(14) 1.11943(5) 0.48435(5) 0.01211(11) Uani 1 1 d .
C16 C 0.66851(16) 1.15823(6) 0.37130(5) 0.01587(14) Uani 1 1 d .
H16 H 0.8015 1.1496 0.3414 0.019 Uiso 1 1 calc R
C5 C 0.87021(13) 0.87106(5) 0.56799(4) 0.01112(11) Uani 1 1 d .
C23 C 0.79555(15) 0.98957(6) 0.67749(5) 0.01401(13) Uani 1 1 d .
H23C H 0.6803 1.0283 0.7025 0.021 Uiso 1 1 calc R
H23B H 0.9150 1.0299 0.6573 0.021 Uiso 1 1 calc R
H23A H 0.8551 0.9459 0.7179 0.021 Uiso 1 1 calc R
C21 C 0.42419(14) 1.05361(5) 0.55363(5) 0.01173(11) Uani 1 1 d .
C9 C 0.94477(17) 0.62472(6) 0.65361(5) 0.01686(14) Uani 1 1 d .
H9 H 1.0422 0.5724 0.6546 0.020 Uiso 1 1 calc R
C7 C 0.85777(14) 0.78068(5) 0.60962(5) 0.01195(11) Uani 1 1 d .
C8 C 1.00408(15) 0.70487(6) 0.61027(5) 0.01492(13) Uani 1 1 d .
H8 H 1.1409 0.7078 0.5818 0.018 Uiso 1 1 calc R
C2 C 0.74434(14) 1.02896(5) 0.47954(4) 0.01146(11) Uani 1 1 d .
C17 C 0.51059(18) 1.22393(7) 0.34735(5) 0.01918(15) Uani 1 1 d .
H17 H 0.5372 1.2608 0.3003 0.023 Uiso 1 1 calc R
C10 C 0.74331(17) 0.62039(6) 0.69577(5) 0.01679(14) Uani 1 1 d .
H10 H 0.7065 0.5655 0.7255 0.020 Uiso 1 1 calc R
C6 C 0.69566(13) 0.93411(5) 0.60651(4) 0.01079(11) Uani 1 1 d .
C12 C 0.65514(14) 0.77550(5) 0.65121(5) 0.01210(12) Uani 1 1 d .
C11 C 0.59605(16) 0.69584(6) 0.69455(5) 0.01486(13) Uani 1 1 d .
H11 H 0.4588 0.6928 0.7227 0.018 Uiso 1 1 calc R
C13 C 0.51798(14) 0.86207(5) 0.63567(5) 0.01206(12) Uani 1 1 d .
H13 H 0.4142 0.8490 0.5897 0.014 Uiso 1 1 calc R
C18 C 0.31338(17) 1.23699(6) 0.39094(5) 0.01801(15) Uani 1 1 d .
H18 H 0.2087 1.2821 0.3728 0.022 Uiso 1 1 calc R

loop_
_atom_site_aniso_label
_atom_site_aniso_U_11
_atom_site_aniso_U_22
_atom_site_aniso_U_33
_atom_site_aniso_U_23
_atom_site_aniso_U_13
_atom_site_aniso_U_12
O14 0.0165(3) 0.0175(2) 0.0189(3) 0.0014(2) 0.0082(2) 0.0012(2)
O22 0.0127(3) 0.0173(2) 0.0164(2) 0.0017(2) 0.0054(2) 0.0012(2)
N1 0.0103(2) 0.0123(2) 0.0118(2) 0.00131(18) 0.00252(19) 0.00124(19)
C3 0.0113(3) 0.0141(3) 0.0130(2) -0.0005(2) 0.0028(2) -0.0003(2)
C4 0.0107(3) 0.0138(3) 0.0128(2) -0.0014(2) 0.0019(2) 0.0006(2)
C15 0.0132(3) 0.0118(3) 0.0113(2) 0.0000(2) 0.0012(2) -0.0006(2)
C19 0.0139(3) 0.0136(3) 0.0166(3) 0.0013(2) -0.0005(3) 0.0010(2)
C20 0.0121(3) 0.0113(2) 0.0129(3) 0.0001(2) 0.0008(2) -0.0006(2)
C16 0.0171(3) 0.0172(3) 0.0133(3) 0.0023(2) 0.0022(3) -0.0002(3)
C5 0.0100(3) 0.0116(2) 0.0117(2) -0.0013(2) 0.0007(2) 0.0002(2)
C23 0.0142(3) 0.0148(3) 0.0131(3) -0.0032(2) 0.0002(2) -0.0013(2)
C21 0.0105(3) 0.0116(2) 0.0131(2) -0.0002(2) 0.0016(2) -0.0005(2)
C9 0.0217(4) 0.0131(3) 0.0158(3) -0.0006(2) -0.0020(3) 0.0037(3)
C7 0.0123(3) 0.0114(2) 0.0122(2) -0.0014(2) -0.0005(2) 0.0006(2)
C8 0.0155(3) 0.0140(3) 0.0153(3) -0.0014(2) -0.0007(3) 0.0029(2)
C2 0.0112(3) 0.0118(2) 0.0114(2) -0.0004(2) 0.0022(2) -0.0010(2)
C17 0.0219(4) 0.0206(3) 0.0150(3) 0.0054(3) 0.0013(3) 0.0019(3)
C10 0.0227(4) 0.0131(3) 0.0146(3) 0.0017(2) -0.0022(3) 0.0004(3)
C6 0.0103(3) 0.0110(2) 0.0110(2) -0.0003(2) 0.0013(2) 0.0001(2)
C12 0.0128(3) 0.0117(3) 0.0118(2) 0.0000(2) -0.0002(2) -0.0008(2)
C11 0.0174(3) 0.0137(3) 0.0135(3) 0.0015(2) -0.0003(2) -0.0018(3)
C13 0.0106(3) 0.0127(3) 0.0130(3) 0.0004(2) 0.0018(2) -0.0009(2)
C18 0.0197(4) 0.0170(3) 0.0173(3) 0.0036(3) -0.0007(3) 0.0026(3)

loop_
_atom_type_symbol
_atom_type_description
_atom_type_scat_dispersion_real
_atom_type_scat_dispersion_imag
_atom_type_scat_source
C C 0.0033 0.0016 'International Tables Vol C Tables 4.2.6.8 and 6.1.1.4'
H H 0.0000 0.0000 'International Tables Vol C Tables 4.2.6.8 and 6.1.1.4'
N N 0.0061 0.0033 'International Tables Vol C Tables 4.2.6.8 and 6.1.1.4'
O O 0.0106 0.0060 'International Tables Vol C Tables 4.2.6.8 and 6.1.1.4'

loop_
_geom_angle_atom_site_label_1
_geom_angle_atom_site_label_2
_geom_angle_atom_site_label_3
_geom_angle
C13 O14 H14 109.5
C21 N1 C2 111.86(6)
C21 N1 C6 124.54(6)
C2 N1 C6 121.60(7)
C2 C3 C4 119.15(7)
C2 C3 H3 120.4
C4 C3 H3 120.4
C5 C4 C3 119.82(7)
C5 C4 H4 120.1
C3 C4 H4 120.1
C16 C15 C20 120.45(8)
C16 C15 C2 131.82(8)
C20 C15 C2 107.64(6)
C20 C19 C18 117.29(8)
C20 C19 H19 121.4
C18 C19 H19 121.4
C19 C20 C15 122.14(7)
C19 C20 C21 129.46(7)
C15 C20 C21 108.39(7)
C17 C16 C15 117.59(8)
C17 C16 H16 121.2
C15 C16 H16 121.2
C4 C5 C7 130.32(7)
C4 C5 C6 122.43(7)
C7 C5 C6 106.86(6)
C6 C23 H23C 109.5
C6 C23 H23B 109.5
H23C C23 H23B 109.5
C6 C23 H23A 109.5
H23C C23 H23A 109.5
H23B C23 H23A 109.5
O22 C21 N1 125.23(7)
O22 C21 C20 129.16(8)
N1 C21 C20 105.61(6)
C8 C9 C10 120.82(8)
C8 C9 H9 119.6
C10 C9 H9 119.6
C8 C7 C12 120.41(7)
C8 C7 C5 130.87(7)
C12 C7 C5 108.66(7)
C9 C8 C7 118.49(8)
C9 C8 H8 120.8
C7 C8 H8 120.8
C3 C2 N1 121.04(7)
C3 C2 C15 132.45(7)
N1 C2 C15 106.24(7)
C16 C17 C18 121.64(8)
C16 C17 H17 119.2
C18 C17 H17 119.2
C11 C10 C9 120.72(8)
C11 C10 H10 119.6
C9 C10 H10 119.6
N1 C6 C5 108.80(6)
N1 C6 C23 110.03(6)
C5 C6 C23 110.51(7)
N1 C6 C13 112.87(6)
C5 C6 C13 102.35(6)
C23 C6 C13 112.01(6)
C11 C12 C7 121.17(8)
C11 C12 C13 128.07(8)
C7 C12 C13 110.60(6)
C12 C11 C10 118.38(8)
C12 C11 H11 120.8
C10 C11 H11 120.8
O14 C13 C12 111.94(6)
O14 C13 C6 116.28(6)
C12 C13 C6 102.41(6)
O14 C13 H13 108.6
C12 C13 H13 108.6
C6 C13 H13 108.6
C19 C18 C17 120.88(8)
C19 C18 H18 119.6
C17 C18 H18 119.6

loop_
_geom_bond_atom_site_label_1
_geom_bond_atom_site_label_2
_geom_bond_distance
O14 C13 1.4108(10)
O14 H14 0.8400
O22 C21 1.2302(10)
N1 C21 1.3816(11)
N1 C2 1.4089(10)
N1 C6 1.4646(10)
C3 C2 1.3506(11)
C3 C4 1.4510(11)
C3 H3 0.9500
C4 C5 1.3520(11)
C4 H4 0.9500
C15 C16 1.3952(11)
C15 C20 1.4024(11)
C15 C2 1.4593(11)
C19 C20 1.3894(12)
C19 C18 1.3947(12)
C19 H19 0.9500
C20 C21 1.4780(11)
C16 C17 1.3936(13)
C16 H16 0.9500
C5 C7 1.4626(11)
C5 C6 1.5235(11)
C23 C6 1.5351(11)
C23 H23C 0.9800
C23 H23B 0.9800
C23 H23A 0.9800
C9 C8 1.3950(12)
C9 C10 1.4011(14)
C9 H9 0.9500
C7 C8 1.3962(11)
C7 C12 1.4032(12)
C8 H8 0.9500
C17 C18 1.4020(14)
C17 H17 0.9500
C10 C11 1.3959(13)
C10 H10 0.9500
C6 C13 1.5609(11)
C12 C11 1.3890(11)
C12 C13 1.5087(11)
C11 H11 0.9500
C13 H13 1.0000
C18 H18 0.9500

loop_
_geom_torsion_atom_site_label_1
_geom_torsion_atom_site_label_2
_geom_torsion_atom_site_label_3
_geom_torsion_atom_site_label_4
_geom_torsion
C2 C3 C4 C5 -9.87(12)
C18 C19 C20 C15 -0.14(12)
C18 C19 C20 C21 -178.79(8)
C16 C15 C20 C19 0.29(12)
C2 C15 C20 C19 -176.69(7)
C16 C15 C20 C21 179.19(7)
C2 C15 C20 C21 2.21(9)
C20 C15 C16 C17 -0.09(12)
C2 C15 C16 C17 176.04(9)
C3 C4 C5 C7 164.71(8)
C3 C4 C5 C6 -7.10(12)
C2 N1 C21 O22 -174.04(8)
C6 N1 C21 O22 -9.97(13)
C2 N1 C21 C20 5.29(9)
C6 N1 C21 C20 169.35(7)
C19 C20 C21 O22 -6.47(15)
C15 C20 C21 O22 174.73(8)
C19 C20 C21 N1 174.23(8)
C15 C20 C21 N1 -4.56(8)
C4 C5 C7 C8 21.42(15)
C6 C5 C7 C8 -165.80(8)
C4 C5 C7 C12 -155.80(8)
C6 C5 C7 C12 16.98(8)
C10 C9 C8 C7 -0.19(13)
C12 C7 C8 C9 -0.54(12)
C5 C7 C8 C9 -177.49(8)
C4 C3 C2 N1 5.41(12)
C4 C3 C2 C15 -167.84(8)
C21 N1 C2 C3 -178.83(7)
C6 N1 C2 C3 16.57(11)
C21 N1 C2 C15 -4.01(9)
C6 N1 C2 C15 -168.62(7)
C16 C15 C2 C3 -1.60(16)
C20 C15 C2 C3 174.90(9)
C16 C15 C2 N1 -175.58(9)
C20 C15 C2 N1 0.93(8)
C15 C16 C17 C18 -0.24(14)
C8 C9 C10 C11 0.78(13)
C21 N1 C6 C5 167.50(7)
C2 N1 C6 C5 -29.91(9)
C21 N1 C6 C23 -71.30(10)
C2 N1 C6 C23 91.29(8)
C21 N1 C6 C13 54.62(10)
C2 N1 C6 C13 -142.79(7)
C4 C5 C6 N1 25.41(10)
C7 C5 C6 N1 -148.07(6)
C4 C5 C6 C23 -95.50(9)
C7 C5 C6 C23 91.02(7)
C4 C5 C6 C13 145.06(8)
C7 C5 C6 C13 -28.42(8)
C8 C7 C12 C11 0.71(12)
C5 C7 C12 C11 178.27(7)
C8 C7 C12 C13 -175.08(7)
C5 C7 C12 C13 2.49(9)
C7 C12 C11 C10 -0.12(12)
C13 C12 C11 C10 174.86(8)
C9 C10 C11 C12 -0.61(13)
C11 C12 C13 O14 39.26(11)
C7 C12 C13 O14 -145.33(7)
C11 C12 C13 C6 164.52(8)
C7 C12 C13 C6 -20.07(8)
N1 C6 C13 O14 -92.31(8)
C5 C6 C13 O14 150.93(7)
C23 C6 C13 O14 32.54(9)
N1 C6 C13 C12 145.33(6)
C5 C6 C13 C12 28.57(7)
C23 C6 C13 C12 -89.82(7)
C20 C19 C18 C17 -0.20(14)
C16 C17 C18 C19 0.40(15)
